data_1564431
loop_
_publ_author_name
'Shen, Lei'
'Chen, Jianjiao'
'Zou, Zhenyuan'
'Ke, Zhen'
'Wei, Bo'
'Yang, Jie'
'Zou, Dengfeng'

_publ_section_title
;
 Synthesis and anticancer property of three new Ca (II) compounds derived
 from tetrazole carboxylate ligands
;
_journal_name_full 'Inorganica Chimica Acta'
_journal_page_first 119659
_journal_paper_doi 10.1016/j.ica.2020.119659
_journal_volume 509
_journal_year 2020
_chemical_formula_moiety 'C31 H26 Ca N15 O7, 2(H2 O)'
_chemical_formula_sum 'C31 H30 Ca N15 O9'
_chemical_formula_weight 796.78
_space_group_crystal_system triclinic
_space_group_IT_number 2
_space_group_name_Hall '-P 1'
_space_group_name_H-M_alt 'P -1'
_atom_sites_solution_hydrogens mixed
_cell_angle_alpha 74.33(3)
_cell_angle_beta 77.61(3)
_cell_angle_gamma 79.45(3)
_cell_formula_units_Z 2
_cell_length_a 10.988(2)
_cell_length_b 11.080(2)
_cell_length_c 17.179(3)
_cell_measurement_reflns_used 6286
_cell_measurement_temperature 291(2)
_cell_measurement_theta_max 27.48
_cell_measurement_theta_min 3.27
_cell_volume 1949.4(7)
_computing_molecular_graphics 'SHELXL-2014 (Sheldrick, 2014)'
_computing_publication_material 'SHELXL-2014 (Sheldrick, 2014)'
_computing_structure_refinement 'SHELXL-2014 (Sheldrick, 2014)'
_diffrn_ambient_temperature 291(2)
_diffrn_measured_fraction_theta_full 0.890
_diffrn_measured_fraction_theta_max 0.916
_diffrn_measurement_device_type 'Bruker Apex DUO II'
_diffrn_measurement_method 'Omiga and phi Scan'
_diffrn_radiation_type MoK\a
_diffrn_radiation_wavelength 0.71073
_diffrn_reflns_av_R_equivalents 0.1232
_diffrn_reflns_av_unetI/netI 0.1553
_diffrn_reflns_Laue_measured_fraction_full 0.890
_diffrn_reflns_Laue_measured_fraction_max 0.916
_diffrn_reflns_limit_h_max 13
_diffrn_reflns_limit_h_min -13
_diffrn_reflns_limit_k_max 13
_diffrn_reflns_limit_k_min -13
_diffrn_reflns_limit_l_max 20
_diffrn_reflns_limit_l_min -20
_diffrn_reflns_number 12712
_diffrn_reflns_point_group_measured_fraction_full 0.890
_diffrn_reflns_point_group_measured_fraction_max 0.916
_diffrn_reflns_theta_full 25.242
_diffrn_reflns_theta_max 25.000
_diffrn_reflns_theta_min 3.155
_exptl_absorpt_coefficient_mu 0.231
_exptl_crystal_colour colourless
_exptl_crystal_density_diffrn 1.357
_exptl_crystal_description blcok
_exptl_crystal_F_000 826
_exptl_crystal_size_max 0.230
_exptl_crystal_size_mid 0.220
_exptl_crystal_size_min 0.200
_refine_diff_density_max 1.055
_refine_diff_density_min -0.569
_refine_diff_density_rms 0.096
_refine_ls_extinction_coef 0.20(2)
_refine_ls_extinction_expression Fc^*^=kFc[1+0.001xFc^2^\l^3^/sin(2\q)]^-1/4^
_refine_ls_extinction_method SHELXL
_refine_ls_goodness_of_fit_ref 1.206
_refine_ls_hydrogen_treatment constr
_refine_ls_matrix_type full
_refine_ls_number_parameters 506
_refine_ls_number_reflns 6286
_refine_ls_number_restraints 21
_refine_ls_restrained_S_all 1.225
_refine_ls_R_factor_all 0.1849
_refine_ls_R_factor_gt 0.1445
_refine_ls_shift/su_max 0.005
_refine_ls_shift/su_mean 0.003
_refine_ls_structure_factor_coef Fsqd
_refine_ls_weighting_details 'w=1/[\s^2^(Fo^2^)+(0.2000P)^2^] where P=(Fo^2^+2Fc^2^)/3'
_refine_ls_weighting_scheme calc
_refine_ls_wR_factor_gt 0.3465
_refine_ls_wR_factor_ref 0.3892
_reflns_Friedel_coverage 0.000
_reflns_Friedel_fraction_full .
_reflns_Friedel_fraction_max .
_reflns_number_gt 4190
_reflns_number_total 6286
_reflns_threshold_expression 'I > 2\s(I)'
_cod_data_source_file ICA-2020-509-119659.cif
_cod_data_source_block 3
_cod_database_code 1564431
_shelx_space_group_comment
;
The symmetry employed for this shelxl refinement is uniquely defined
by the following loop, which should always be used as a source of
symmetry information in preference to the above space-group names.
They are only intended as comments.
;
_shelx_estimated_absorpt_t_min 0.949
_shelx_estimated_absorpt_t_max 0.955
_shelxl_version_number 2014-3

loop_
_space_group_symop_operation_xyz
'x, y, z'
'-x, -y, -z'

loop_
_atom_site_label
_atom_site_type_symbol
_atom_site_fract_x
_atom_site_fract_y
_atom_site_fract_z
_atom_site_U_iso_or_equiv
_atom_site_adp_type
_atom_site_occupancy
_atom_site_site_symmetry_order
_atom_site_calc_flag
_atom_site_refinement_flags_posn
_atom_site_refinement_flags_adp
_atom_site_refinement_flags_occupancy
_atom_site_disorder_assembly
_atom_site_disorder_group
Ca1 Ca 1.23062(9) 0.19901(10) 0.27030(6) 0.0375(5) Uani 1 1 d . . . . .
O1 O 1.0767(6) 0.1008(7) 0.2934(4) 0.0928(17) Uani 1 1 d . . . . .
N13 N 1.3290(6) 0.0943(8) 0.1780(5) 0.091(2) Uani 1 1 d . . . . .
O3 O 0.6101(5) 0.6963(6) -0.2355(4) 0.0900(17) Uani 1 1 d . . . . .
C18 C 1.4626(7) 0.0187(8) 0.0377(5) 0.077(2) Uani 1 1 d . . . . .
N14 N 1.1426(6) 0.3360(7) 0.1725(4) 0.0821(18) Uani 1 1 d . . . . .
N15 N 1.1358(7) 0.3135(7) 0.3559(4) 0.087(2) Uani 1 1 d . . . . .
N10 N 0.5056(7) 0.4839(8) -0.1663(4) 0.094(2) Uani 1 1 d . . . . .
C23 C 1.0293(7) 0.4652(7) 0.0377(4) 0.0690(18) Uani 1 1 d . . . . .
C27 C 1.0083(10) 0.3352(10) 0.4837(6) 0.101(3) Uani 1 1 d . . . . .
H27A H 0.9578 0.2968 0.5315 0.121 Uiso 1 1 calc R U . . .
N9 N 0.6227(7) 0.4276(8) -0.1660(5) 0.096(2) Uani 1 1 d . . . . .
N2 N 0.8821(7) 0.0222(7) 0.2551(5) 0.090(2) Uani 1 1 d . . . . .
C4 C 0.8485(9) 0.2948(9) -0.1119(5) 0.093(3) Uani 1 1 d . . . . .
H4A H 0.8486 0.3352 -0.1669 0.111 Uiso 1 1 calc R U . . .
C2 C 0.9577(8) 0.1769(9) -0.0027(6) 0.090(2) Uani 1 1 d . . . . .
H2A H 1.0299 0.1339 0.0174 0.109 Uiso 1 1 calc R U . . .
C9 C 0.6157(9) 0.3701(9) -0.0870(6) 0.093(3) Uani 1 1 d . . . . .
C6 C 0.7375(9) 0.2441(9) 0.0236(6) 0.095(3) Uani 1 1 d . . . . .
H6A H 0.6624 0.2488 0.0606 0.113 Uiso 1 1 calc R U . . .
C21 C 1.0190(8) 0.3662(9) 0.1807(5) 0.088(2) Uani 1 1 d . . . . .
H21A H 0.9697 0.3443 0.2324 0.105 Uiso 1 1 calc R U . . .
C3 C 0.9642(8) 0.2321(8) -0.0864(5) 0.080(2) Uani 1 1 d . . . . .
C19 C 1.5205(8) 0.0287(9) 0.0977(5) 0.082(2) Uani 1 1 d . . . . .
H19A H 1.6076 0.0106 0.0913 0.098 Uiso 1 1 calc R U . . .
N12 N 0.5048(8) 0.3820(10) -0.0446(5) 0.118(3) Uani 1 1 d . . . . .
C8 C 1.0763(8) 0.2336(9) -0.1406(6) 0.088(2) Uani 1 1 d . . . . .
C24 C 1.1599(8) 0.4365(9) 0.0296(5) 0.087(2) Uani 1 1 d . . . . .
H24A H 1.2106 0.4611 -0.0213 0.104 Uiso 1 1 calc R U . . .
C1 C 0.8429(8) 0.1858(8) 0.0514(5) 0.085(2) Uani 1 1 d . . . . .
C5 C 0.7378(7) 0.2967(8) -0.0575(5) 0.077(2) Uani 1 1 d . . . . .
C29 C 1.1011(11) 0.5100(9) 0.3973(6) 0.107(3) Uani 1 1 d . . . . .
H29A H 1.1122 0.5949 0.3837 0.128 Uiso 1 1 calc R U . . .
C30 C 1.1600(10) 0.4355(9) 0.3416(6) 0.098(3) Uani 1 1 d . . . . .
H30A H 1.2155 0.4691 0.2950 0.118 Uiso 1 1 calc R U . . .
C20 C 1.4572(9) 0.0637(10) 0.1657(6) 0.101(3) Uani 1 1 d . . . . .
H20A H 1.5012 0.0672 0.2055 0.121 Uiso 1 1 calc R U . . .
O4 O 0.5157(9) 0.7511(8) -0.3399(4) 0.137(3) Uani 1 1 d . . . . .
N6 N 1.2042(9) 0.2726(12) -0.2525(5) 0.141(4) Uani 1 1 d . . . . .
N1 N 0.9284(7) 0.0455(7) 0.1713(4) 0.091(2) Uani 1 1 d . . . . .
C7 C 0.8443(8) 0.1238(9) 0.1428(5) 0.084(2) Uani 1 1 d . . . . .
C12 C 0.5409(9) 0.6849(12) -0.2743(5) 0.100(3) Uani 1 1 d . . . . .
C11 C 0.9489(11) -0.0570(11) 0.3184(7) 0.116(3) Uani 1 1 d . . . . .
H11A H 0.9793 -0.1381 0.3050 0.139 Uiso 1 1 calc R U . . .
H11B H 0.8899 -0.0720 0.3698 0.139 Uiso 1 1 calc R U . . .
C13 C 0.4675(10) 0.5708(10) -0.2434(7) 0.104(3) Uani 1 1 d . . . . .
H13A H 0.3783 0.6006 -0.2329 0.125 Uiso 1 1 calc R U . . .
H13B H 0.4823 0.5243 -0.2857 0.125 Uiso 1 1 calc R U . . .
C22 C 0.9603(7) 0.4314(8) 0.1124(5) 0.080(2) Uani 1 1 d . . . . .
H22A H 0.8732 0.4507 0.1196 0.096 Uiso 1 1 calc R U . . .
N4 N 0.7386(9) 0.1549(12) 0.2004(5) 0.134(4) Uani 1 1 d . . . . .
C10 C 1.0561(10) -0.0060(10) 0.3309(6) 0.099(3) Uani 1 1 d . . . . .
N8 N 1.1873(9) 0.1894(14) -0.1229(6) 0.157(5) Uani 1 1 d . . . . .
C28 C 1.0285(8) 0.4625(8) 0.4706(5) 0.079(2) Uani 1 1 d . . . . .
N3 N 0.7710(9) 0.0768(13) 0.2739(5) 0.140(4) Uani 1 1 d . . . . .
C26 C 1.0652(10) 0.2676(9) 0.4240(6) 0.100(3) Uani 1 1 d . . . . .
H26A H 1.0510 0.1841 0.4343 0.120 Uiso 1 1 calc R U . . .
N5 N 1.0830(8) 0.2833(8) -0.2231(5) 0.101(2) Uani 1 1 d . . . . .
N11 N 0.4337(8) 0.4591(13) -0.0950(7) 0.153(4) Uani 1 1 d . . . . .
C17 C 1.3376(8) 0.0360(11) 0.0519(6) 0.106(3) Uani 1 1 d . . . . .
H17A H 1.2937 0.0269 0.0137 0.127 Uiso 1 1 calc R U . . .
C15 C 1.2603(16) 0.309(2) -0.3337(8) 0.163(6) Uani 1 1 d . . . . .
H15A H 1.2113 0.2882 -0.3678 0.196 Uiso 1 1 calc R U . . .
H15B H 1.3433 0.2614 -0.3413 0.196 Uiso 1 1 calc R U . . .
N7 N 1.2745(9) 0.2075(14) -0.1919(7) 0.159(5) Uani 1 1 d . . . . .
C16 C 1.2681(9) 0.0700(10) 0.1291(6) 0.103(3) Uani 1 1 d . . . . .
H16A H 1.1811 0.0736 0.1420 0.124 Uiso 1 1 calc R U . . .
C25 C 1.2120(7) 0.3736(8) 0.0952(5) 0.078(2) Uani 1 1 d . . . . .
H25A H 1.2990 0.3543 0.0884 0.093 Uiso 1 1 calc R U . . .
O2 O 1.1017(13) -0.0733(10) 0.3931(8) 0.221(7) Uani 1 1 d . . . . .
O7 O 1.3263(7) 0.0742(7) 0.3659(4) 0.111(2) Uani 1 1 d . . . . .
H7A H 1.3941 0.1013 0.3653 0.166 Uiso 1 1 d R U . . .
H7B H 1.2791 0.0719 0.4124 0.166 Uiso 1 1 d R U . . .
O5 O 1.3205(8) 0.4912(8) -0.4352(5) 0.122(2) Uani 1 1 d . U . . .
O6 O 1.2269(11) 0.5207(14) -0.3122(7) 0.182(4) Uani 1 1 d . U . . .
C14 C 1.2723(16) 0.446(2) -0.3621(10) 0.159(4) Uani 1 1 d . U . . .
C31 C 1.3696(9) 0.6376(9) -0.4808(5) 0.096(2) Uani 1 1 d . U . . .
H31A H 1.4024 0.6429 -0.5380 0.143 Uiso 1 1 calc R U . . .
H31B H 1.2997 0.7027 -0.4754 0.143 Uiso 1 1 calc R U . . .
H31C H 1.4340 0.6487 -0.4544 0.143 Uiso 1 1 calc R U . . .
O8 O 0.8158(15) 0.0531(16) 0.4799(8) 0.251(7) Uani 1 1 d . . . . .
H8B H 0.8848 0.0107 0.4920 0.301 Uiso 1 1 d R U . . .
H8A H 0.8067 0.1085 0.5073 0.376 Uiso 1 1 d R U . . .
O9 O 1.4158(11) 0.8092(14) -0.6191(10) 0.290(10) Uani 1 1 d . . . . .
H9A H 1.4406 0.8699 -0.6079 0.435 Uiso 1 1 d R U . . .
H9B H 1.3488 0.8361 -0.6392 0.435 Uiso 1 1 d R U . . .

loop_
_atom_site_aniso_label
_atom_site_aniso_U_11
_atom_site_aniso_U_22
_atom_site_aniso_U_33
_atom_site_aniso_U_23
_atom_site_aniso_U_13
_atom_site_aniso_U_12
Ca1 0.0330(7) 0.0499(7) 0.0306(7) -0.0191(4) -0.0016(4) 0.0017(4)
O1 0.089(4) 0.112(5) 0.078(4) -0.031(3) -0.002(3) -0.017(3)
N13 0.057(4) 0.132(6) 0.102(5) -0.066(5) -0.016(3) 0.005(4)
O3 0.064(3) 0.120(5) 0.087(4) -0.030(3) -0.010(3) -0.009(3)
C18 0.065(5) 0.085(5) 0.085(5) -0.037(4) -0.001(4) -0.005(4)
N14 0.069(4) 0.101(5) 0.066(4) -0.023(3) 0.007(3) -0.005(3)
N15 0.085(5) 0.104(5) 0.066(4) -0.023(4) 0.007(3) -0.014(4)
N10 0.072(5) 0.125(6) 0.076(4) -0.020(4) 0.005(4) -0.020(4)
C23 0.066(4) 0.080(5) 0.067(4) -0.026(4) -0.007(3) -0.017(3)
C27 0.114(7) 0.103(7) 0.075(5) -0.031(5) 0.029(5) -0.029(5)
N9 0.078(5) 0.121(6) 0.088(5) -0.010(4) -0.034(4) -0.009(4)
N2 0.071(4) 0.095(5) 0.107(6) -0.028(4) -0.013(4) -0.016(4)
C4 0.110(7) 0.099(6) 0.070(5) -0.016(4) -0.022(5) -0.014(5)
C2 0.075(5) 0.098(6) 0.096(6) -0.025(5) -0.020(5) 0.002(4)
C9 0.085(6) 0.095(6) 0.103(7) -0.013(5) -0.024(5) -0.027(5)
C6 0.097(7) 0.107(6) 0.095(6) -0.024(5) -0.036(5) -0.030(5)
C21 0.081(6) 0.113(7) 0.065(5) -0.027(4) -0.014(4) 0.007(5)
C3 0.088(6) 0.087(5) 0.071(5) -0.027(4) -0.013(4) -0.013(4)
C19 0.063(4) 0.110(6) 0.080(5) -0.038(5) -0.015(4) -0.006(4)
N12 0.075(5) 0.159(8) 0.091(5) 0.005(5) -0.004(4) -0.005(5)
C8 0.075(5) 0.102(6) 0.081(6) -0.031(5) -0.012(4) 0.012(4)
C24 0.074(5) 0.110(6) 0.069(5) -0.023(5) -0.001(4) -0.007(4)
C1 0.070(5) 0.093(6) 0.085(5) -0.017(4) -0.014(4) 0.001(4)
C5 0.066(4) 0.088(5) 0.069(5) -0.017(4) -0.004(4) -0.008(4)
C29 0.145(9) 0.087(6) 0.080(6) -0.032(5) 0.028(6) -0.035(6)
C30 0.125(8) 0.079(6) 0.084(6) -0.028(5) 0.008(5) -0.012(5)
C20 0.083(6) 0.119(7) 0.102(7) -0.049(6) -0.013(5) 0.013(5)
O4 0.189(8) 0.137(6) 0.095(5) 0.003(5) -0.059(5) -0.054(6)
N6 0.090(6) 0.229(12) 0.086(6) -0.061(7) -0.010(5) 0.048(7)
N1 0.096(5) 0.101(5) 0.068(4) -0.013(4) 0.000(4) -0.017(4)
C7 0.078(5) 0.100(6) 0.074(5) -0.011(4) -0.026(4) -0.015(5)
C12 0.080(6) 0.164(10) 0.059(5) -0.033(6) -0.020(4) -0.004(6)
C11 0.130(9) 0.120(8) 0.093(7) 0.002(6) -0.037(6) -0.029(7)
C13 0.086(6) 0.107(7) 0.114(7) -0.007(6) -0.029(5) -0.019(5)
C22 0.057(4) 0.095(5) 0.086(6) -0.025(4) -0.020(4) 0.006(4)
N4 0.098(6) 0.208(10) 0.068(5) -0.010(6) -0.015(4) 0.013(6)
C10 0.120(8) 0.085(6) 0.097(7) -0.008(5) -0.025(6) -0.036(6)
N8 0.094(6) 0.260(14) 0.081(6) -0.016(7) -0.006(5) 0.020(7)
C28 0.095(6) 0.078(5) 0.062(4) -0.024(4) -0.003(4) -0.009(4)
N3 0.091(6) 0.228(12) 0.083(6) -0.022(6) -0.013(5) -0.002(7)
C26 0.118(8) 0.075(5) 0.095(6) -0.020(5) 0.008(6) -0.020(5)
N5 0.087(5) 0.113(6) 0.103(6) -0.041(5) -0.002(4) -0.006(4)
N11 0.065(5) 0.229(12) 0.126(8) -0.003(8) 0.006(5) -0.012(6)
C17 0.065(5) 0.159(9) 0.124(7) -0.100(7) -0.028(5) 0.020(5)
C15 0.147(12) 0.26(2) 0.087(8) -0.038(10) 0.001(7) -0.055(12)
N7 0.093(7) 0.226(13) 0.112(8) 0.002(8) 0.004(6) 0.005(7)
C16 0.077(6) 0.139(8) 0.097(6) -0.064(6) 0.000(5) 0.010(5)
C25 0.061(4) 0.108(6) 0.063(4) -0.024(4) 0.002(3) -0.016(4)
O2 0.302(15) 0.154(8) 0.242(12) 0.074(8) -0.217(12) -0.098(9)
O7 0.115(5) 0.125(5) 0.092(4) -0.043(4) -0.016(4) 0.006(4)
O5 0.123(4) 0.142(4) 0.104(4) -0.043(3) 0.022(3) -0.056(4)
O6 0.156(8) 0.246(11) 0.144(7) -0.057(7) 0.010(6) -0.052(7)
C14 0.150(8) 0.218(11) 0.122(8) -0.062(7) 0.011(7) -0.065(8)
C31 0.101(4) 0.126(4) 0.085(4) -0.058(4) 0.017(3) -0.071(4)
O8 0.260(17) 0.246(15) 0.209(13) -0.057(12) -0.003(12) 0.020(13)
O9 0.162(11) 0.251(15) 0.306(18) 0.051(13) 0.035(11) 0.085(10)

loop_
_atom_type_symbol
_atom_type_description
_atom_type_scat_dispersion_real
_atom_type_scat_dispersion_imag
_atom_type_scat_source
C C 0.0033 0.0016 'International Tables Vol C Tables 4.2.6.8 and 6.1.1.4'
H H 0.0000 0.0000 'International Tables Vol C Tables 4.2.6.8 and 6.1.1.4'
Ca Ca 0.2262 0.3064 'International Tables Vol C Tables 4.2.6.8 and 6.1.1.4'
N N 0.0061 0.0033 'International Tables Vol C Tables 4.2.6.8 and 6.1.1.4'
O O 0.0106 0.0060 'International Tables Vol C Tables 4.2.6.8 and 6.1.1.4'

loop_
_geom_angle_atom_site_label_1
_geom_angle_atom_site_label_2
_geom_angle_atom_site_label_3
_geom_angle
_geom_angle_site_symmetry_1
_geom_angle_site_symmetry_3
O1 Ca1 O3 175.2(2) . 2_765
O1 Ca1 O7 96.9(3) . .
O3 Ca1 O7 86.9(3) 2_765 .
O1 Ca1 N15 91.8(3) . .
O3 Ca1 N15 91.3(3) 2_765 .
O7 Ca1 N15 89.4(3) . .
O1 Ca1 N13 90.5(3) . .
O3 Ca1 N13 86.3(3) 2_765 .
O7 Ca1 N13 93.1(3) . .
N15 Ca1 N13 176.4(3) . .
O1 Ca1 N14 87.2(3) . .
O3 Ca1 N14 89.1(2) 2_765 .
O7 Ca1 N14 175.8(3) . .
N15 Ca1 N14 89.5(3) . .
N13 Ca1 N14 87.9(3) . .
O1 Ca1 C12 167.9(2) . 2_765
O3 Ca1 C12 16.8(2) 2_765 2_765
O7 Ca1 C12 72.1(3) . 2_765
N15 Ca1 C12 83.3(3) . 2_765
N13 Ca1 C12 94.9(3) . 2_765
N14 Ca1 C12 103.8(3) . 2_765
O1 Ca1 C16 74.2(3) . .
O3 Ca1 C16 101.8(3) 2_765 .
O7 Ca1 C16 108.4(3) . .
N15 Ca1 C16 158.3(3) . .
N13 Ca1 C16 21.4(2) . .
N14 Ca1 C16 73.7(3) . .
C12 Ca1 C16 113.5(3) 2_765 .
O1 Ca1 C10 16.7(3) . .
O3 Ca1 C10 165.5(3) 2_765 .
O7 Ca1 C10 80.9(3) . .
N15 Ca1 C10 96.5(3) . .
N13 Ca1 C10 86.5(3) . .
N14 Ca1 C10 103.2(3) . .
C12 Ca1 C10 153.0(3) 2_765 .
C16 Ca1 C10 74.9(3) . .
O1 Ca1 C26 75.4(3) . .
O3 Ca1 C26 108.4(3) 2_765 .
O7 Ca1 C26 78.8(3) . .
N15 Ca1 C26 20.9(2) . .
N13 Ca1 C26 162.6(3) . .
N14 Ca1 C26 101.3(3) . .
C12 Ca1 C26 97.1(3) 2_765 .
C16 Ca1 C26 149.4(3) . .
C10 Ca1 C26 77.1(3) . .
O1 Ca1 C30 110.9(3) . .
O3 Ca1 C30 71.3(3) 2_765 .
O7 Ca1 C30 98.7(3) . .
N15 Ca1 C30 22.7(3) . .
N13 Ca1 C30 153.8(3) . .
N14 Ca1 C30 78.7(3) . .
C12 Ca1 C30 67.1(3) 2_765 .
C16 Ca1 C30 151.8(3) . .
C10 Ca1 C30 118.2(3) . .
C26 Ca1 C30 43.5(2) . .
O1 Ca1 C21 70.1(3) . .
O3 Ca1 C21 107.0(3) 2_765 .
O7 Ca1 C21 161.0(3) . .
N15 Ca1 C21 77.7(3) . .
N13 Ca1 C21 100.5(2) . .
N14 Ca1 C21 21.4(2) . .
C12 Ca1 C21 119.3(3) 2_765 .
C16 Ca1 C21 81.9(3) . .
C10 Ca1 C21 86.7(3) . .
C26 Ca1 C21 84.4(2) . .
C30 Ca1 C21 74.5(3) . .
O1 Ca1 H7A 115.0 . .
O3 Ca1 H7A 68.8 2_765 .
O7 Ca1 H7A 18.1 . .
N15 Ca1 H7A 88.9 . .
N13 Ca1 H7A 92.7 . .
N14 Ca1 H7A 157.8 . .
C12 Ca1 H7A 54.1 2_765 .
C16 Ca1 H7A 111.9 . .
C10 Ca1 H7A 99.0 . .
C26 Ca1 H7A 84.4 . .
C30 Ca1 H7A 91.6 . .
C21 Ca1 H7A 166.0 . .
O1 Ca1 H7B 87.7 . .
O3 Ca1 H7B 96.7 2_765 .
O7 Ca1 H7B 18.1 . .
N15 Ca1 H7B 74.1 . .
N13 Ca1 H7B 108.8 . .
N14 Ca1 H7B 162.6 . .
C12 Ca1 H7B 80.3 2_765 .
C16 Ca1 H7B 120.6 . .
C10 Ca1 H7B 73.8 . .
C26 Ca1 H7B 61.3 . .
C30 Ca1 H7B 87.6 . .
C21 Ca1 H7B 143.2 . .
H7A Ca1 H7B 31.2 . .
C10 O1 Ca1 134.0(7) . .
C16 N13 C20 118.2(8) . .
C16 N13 Ca1 120.2(5) . .
C20 N13 Ca1 121.4(6) . .
C12 O3 Ca1 130.4(7) . 2_765
C17 C18 C19 116.9(8) . .
C17 C18 C18 122.3(10) . 2_855
C19 C18 C18 120.7(9) . 2_855
C21 N14 C25 117.2(7) . .
C21 N14 Ca1 121.3(5) . .
C25 N14 Ca1 120.3(5) . .
C26 N15 C30 118.0(8) . .
C26 N15 Ca1 122.2(6) . .
C30 N15 Ca1 119.6(5) . .
N11 N10 N9 113.4(8) . .
N11 N10 C13 125.9(9) . .
N9 N10 C13 120.6(7) . .
C22 C23 C24 118.1(7) . .
C22 C23 C23 122.5(8) . 2_765
C24 C23 C23 119.4(8) . 2_765
C26 C27 C28 119.4(8) . .
C26 C27 H27A 120.3 . .
C28 C27 H27A 120.3 . .
N10 N9 C9 100.2(8) . .
N3 N2 N1 114.4(8) . .
N3 N2 C11 120.3(9) . .
N1 N2 C11 125.2(8) . .
C5 C4 C3 121.7(8) . .
C5 C4 H4A 119.2 . .
C3 C4 H4A 119.2 . .
C1 C2 C3 120.3(8) . .
C1 C2 H2A 119.8 . .
C3 C2 H2A 119.9 . .
N12 C9 N9 114.1(9) . .
N12 C9 C5 128.1(9) . .
N9 C9 C5 117.7(8) . .
C1 C6 C5 121.3(10) . .
C1 C6 H6A 119.3 . .
C5 C6 H6A 119.3 . .
N14 C21 C22 121.3(8) . .
N14 C21 Ca1 37.3(4) . .
C22 C21 Ca1 156.3(6) . .
N14 C21 H21A 119.3 . .
C22 C21 H21A 119.3 . .
Ca1 C21 H21A 83.0 . .
C8 C3 C2 122.1(8) . .
C8 C3 C4 121.7(8) . .
C2 C3 C4 116.0(8) . .
C20 C19 C18 122.7(8) . .
C20 C19 H19A 118.7 . .
C18 C19 H19A 118.7 . .
C9 N12 N11 105.9(8) . .
N8 C8 N5 110.8(8) . .
N8 C8 C3 126.7(9) . .
N5 C8 C3 122.5(8) . .
C25 C24 C23 119.8(8) . .
C25 C24 H24A 120.1 . .
C23 C24 H24A 120.1 . .
C6 C1 C2 120.8(9) . .
C6 C1 C7 122.2(8) . .
C2 C1 C7 117.0(7) . .
C6 C5 C4 119.7(8) . .
C6 C5 C9 120.0(8) . .
C4 C5 C9 120.0(8) . .
C28 C29 C30 122.6(8) . .
C28 C29 H29A 118.7 . .
C30 C29 H29A 118.7 . .
N15 C30 C29 120.2(8) . .
N15 C30 Ca1 37.7(4) . .
C29 C30 Ca1 157.9(7) . .
N15 C30 H30A 119.9 . .
C29 C30 H30A 119.9 . .
Ca1 C30 H30A 82.2 . .
C19 C20 N13 121.5(9) . .
C19 C20 Ca1 155.1(7) . .
N13 C20 Ca1 36.7(4) . .
C19 C20 H20A 119.3 . .
N13 C20 H20A 119.3 . .
Ca1 C20 H20A 83.8 . .
N5 N6 C15 126.7(11) . .
N5 N6 N7 111.7(9) . .
C15 N6 N7 121.4(11) . .
C7 N1 N2 102.1(8) . .
N1 C7 N4 115.7(8) . .
N1 C7 C1 126.1(8) . .
N4 C7 C1 118.1(7) . .
O3 C12 O4 129.7(11) . .
O3 C12 C13 118.7(9) . .
O4 C12 C13 111.6(9) . .
O3 C12 Ca1 32.8(5) . 2_765
O4 C12 Ca1 98.4(7) . 2_765
C13 C12 Ca1 147.7(6) . 2_765
N2 C11 C10 115.4(9) . .
N2 C11 H11A 108.4 . .
C10 C11 H11A 108.5 . .
N2 C11 H11B 108.4 . .
C10 C11 H11B 108.4 . .
H11A C11 H11B 107.5 . .
N10 C13 C12 111.8(8) . .
N10 C13 H13A 109.3 . .
C12 C13 H13A 109.3 . .
N10 C13 H13B 109.3 . .
C12 C13 H13B 109.2 . .
H13A C13 H13B 107.9 . .
C23 C22 C21 120.5(7) . .
C23 C22 H22A 119.8 . .
C21 C22 H22A 119.8 . .
N3 N4 C7 101.4(8) . .
O1 C10 O2 126.6(10) . .
O1 C10 C11 119.8(9) . .
O2 C10 C11 112.1(9) . .
O1 C10 Ca1 29.4(5) . .
O2 C10 Ca1 100.4(7) . .
C11 C10 Ca1 147.5(7) . .
C8 N8 N7 109.9(9) . .
C29 C28 C27 115.1(7) . .
C29 C28 C28 122.8(10) . 2_766
C27 C28 C28 122.0(9) . 2_766
N2 N3 N4 106.0(8) . .
N15 C26 C27 124.4(8) . .
N15 C26 Ca1 36.9(4) . .
C27 C26 Ca1 161.1(7) . .
N15 C26 H26A 117.8 . .
C27 C26 H26A 117.8 . .
Ca1 C26 H26A 80.9 . .
N6 N5 C8 104.1(8) . .
N10 N11 N12 106.2(8) . .
C18 C17 C16 119.9(8) . .
C18 C17 H17A 120.0 . .
C16 C17 H17A 120.0 . .
N6 C15 C14 114.0(15) . .
N6 C15 H15A 108.7 . .
C14 C15 H15A 108.7 . .
N6 C15 H15B 108.8 . .
C14 C15 H15B 108.8 . .
H15A C15 H15B 107.7 . .
N8 N7 N6 103.3(9) . .
N13 C16 C17 119.6(8) . .
N13 C16 Ca1 38.5(4) . .
C17 C16 Ca1 154.0(7) . .
N13 C16 H16A 120.2 . .
C17 C16 H16A 120.2 . .
Ca1 C16 H16A 83.4 . .
C24 C25 N14 123.1(7) . .
C24 C25 Ca1 158.2(6) . .
N14 C25 Ca1 37.4(4) . .
C24 C25 H25A 118.4 . .
N14 C25 H25A 118.5 . .
Ca1 C25 H25A 81.9 . .
Ca1 O7 H7A 109.6 . .
Ca1 O7 H7B 109.5 . .
H7A O7 H7B 109.5 . .
C14 O5 C31 130.2(11) . .
O5 C14 O6 119.9(18) . .
O5 C14 C15 120.1(15) . .
O6 C14 C15 119.9(15) . .
O5 C31 H31A 109.5 . .
O5 C31 H31B 109.5 . .
H31A C31 H31B 109.5 . .
O5 C31 H31C 109.5 . .
H31A C31 H31C 109.5 . .
H31B C31 H31C 109.5 . .
H8B O8 H8A 100.0 . .
H9A O9 H9B 109.5 . .

loop_
_geom_bond_atom_site_label_1
_geom_bond_atom_site_label_2
_geom_bond_distance
_geom_bond_site_symmetry_2
Ca1 O1 2.086(7) .
Ca1 O3 2.165(6) 2_765
Ca1 O7 2.167(7) .
Ca1 N15 2.173(7) .
Ca1 N13 2.198(7) .
Ca1 N14 2.201(7) .
Ca1 C12 3.044(11) 2_765
Ca1 C16 3.054(9) .
Ca1 C10 3.063(10) .
Ca1 C26 3.062(9) .
Ca1 C30 3.090(9) .
Ca1 C21 3.103(8) .
Ca1 H7A 2.5794 .
Ca1 H7B 2.5786 .
O1 C10 1.221(11) .
N13 C16 1.287(12) .
N13 C20 1.371(11) .
O3 C12 1.156(10) .
O3 Ca1 2.165(6) 2_765
C18 C17 1.329(11) .
C18 C19 1.360(11) .
C18 C18 1.495(15) 2_855
N14 C21 1.324(11) .
N14 C25 1.379(9) .
N15 C26 1.290(10) .
N15 C30 1.372(12) .
N10 N11 1.297(11) .
N10 N9 1.324(10) .
N10 C13 1.503(12) .
C23 C22 1.338(10) .
C23 C24 1.397(11) .
C23 C23 1.523(15) 2_765
C27 C26 1.405(12) .
C27 C28 1.419(13) .
C27 H27A 0.9300 .
N9 C9 1.327(11) .
N2 N3 1.275(11) .
N2 N1 1.389(10) .
N2 C11 1.443(12) .
C4 C5 1.366(12) .
C4 C3 1.429(12) .
C4 H4A 0.9300 .
C2 C1 1.402(12) .
C2 C3 1.395(12) .
C2 H2A 0.9300 .
C9 N12 1.283(11) .
C9 C5 1.545(13) .
C6 C1 1.335(12) .
C6 C5 1.357(12) .
C6 H6A 0.9300 .
C21 C22 1.418(11) .
C21 H21A 0.9300 .
C3 C8 1.375(12) .
C19 C20 1.341(12) .
C19 H19A 0.9300 .
N12 N11 1.318(13) .
C8 N8 1.296(12) .
C8 N5 1.366(11) .
C24 C25 1.338(11) .
C24 H24A 0.9300 .
C1 C7 1.536(12) .
C29 C28 1.365(11) .
C29 C30 1.408(12) .
C29 H29A 0.9300 .
C30 H30A 0.9300 .
C20 H20A 0.9300 .
O4 C12 1.223(10) .
N6 N5 1.314(11) .
N6 C15 1.382(14) .
N6 N7 1.391(14) .
N1 C7 1.233(11) .
C7 N4 1.412(12) .
C12 C13 1.535(15) .
C12 Ca1 3.044(11) 2_765
C11 C10 1.473(14) .
C11 H11A 0.9700 .
C11 H11B 0.9700 .
C13 H13A 0.9700 .
C13 H13B 0.9700 .
C22 H22A 0.9300 .
N4 N3 1.401(12) .
C10 O2 1.270(12) .
N8 N7 1.348(12) .
C28 C28 1.447(15) 2_766
C26 H26A 0.9300 .
C17 C16 1.488(12) .
C17 H17A 0.9300 .
C15 C14 1.48(2) .
C15 H15A 0.9700 .
C15 H15B 0.9700 .
C16 H16A 0.9300 .
C25 H25A 0.9300 .
O7 H7A 0.8500 .
O7 H7B 0.8499 .
O5 C14 1.258(17) .
O5 C31 1.729(12) .
O6 C14 1.312(18) .
C31 H31A 0.9600 .
C31 H31B 0.9600 .
C31 H31C 0.9600 .
O8 H8B 0.8501 .
O8 H8A 0.8500 .
O9 H9A 0.8501 .
O9 H9B 0.8500 .

loop_
_geom_torsion_atom_site_label_1
_geom_torsion_atom_site_label_2
_geom_torsion_atom_site_label_3
_geom_torsion_atom_site_label_4
_geom_torsion
_geom_torsion_site_symmetry_1
_geom_torsion_site_symmetry_2
_geom_torsion_site_symmetry_3
_geom_torsion_site_symmetry_4
N11 N10 N9 C9 -2.3(12) . . . .
C13 N10 N9 C9 175.7(8) . . . .
N10 N9 C9 N12 4.4(12) . . . .
N10 N9 C9 C5 -176.6(8) . . . .
C25 N14 C21 C22 1.8(13) . . . .
Ca1 N14 C21 C22 -165.8(7) . . . .
C25 N14 C21 Ca1 167.6(11) . . . .
C1 C2 C3 C8 175.2(9) . . . .
C1 C2 C3 C4 -0.8(13) . . . .
C5 C4 C3 C8 -177.9(9) . . . .
C5 C4 C3 C2 -1.9(13) . . . .
C17 C18 C19 C20 -5.0(15) . . . .
C18 C18 C19 C20 179.1(10) 2_855 . . .
N9 C9 N12 N11 -4.9(14) . . . .
C5 C9 N12 N11 176.3(11) . . . .
C2 C3 C8 N8 -2.0(18) . . . .
C4 C3 C8 N8 173.8(12) . . . .
C2 C3 C8 N5 177.5(8) . . . .
C4 C3 C8 N5 -6.8(14) . . . .
C22 C23 C24 C25 2.0(13) . . . .
C23 C23 C24 C25 -178.9(9) 2_765 . . .
C5 C6 C1 C2 -0.1(15) . . . .
C5 C6 C1 C7 -179.0(8) . . . .
C3 C2 C1 C6 1.8(14) . . . .
C3 C2 C1 C7 -179.2(8) . . . .
C1 C6 C5 C4 -2.7(14) . . . .
C1 C6 C5 C9 -176.5(9) . . . .
C3 C4 C5 C6 3.7(14) . . . .
C3 C4 C5 C9 177.5(8) . . . .
N12 C9 C5 C6 -6.0(16) . . . .
N9 C9 C5 C6 175.2(8) . . . .
N12 C9 C5 C4 -179.8(11) . . . .
N9 C9 C5 C4 1.4(14) . . . .
C26 N15 C30 C29 -4.7(15) . . . .
Ca1 N15 C30 C29 -178.8(8) . . . .
C26 N15 C30 Ca1 174.1(12) . . . .
C28 C29 C30 N15 6.5(17) . . . .
C28 C29 C30 Ca1 5(3) . . . .
C18 C19 C20 N13 -1.4(16) . . . .
C18 C19 C20 Ca1 -26(2) . . . .
C16 N13 C20 C19 10.8(16) . . . .
Ca1 N13 C20 C19 -163.3(8) . . . .
C16 N13 C20 Ca1 174.0(14) . . . .
N3 N2 N1 C7 5.3(11) . . . .
C11 N2 N1 C7 -175.2(9) . . . .
N2 N1 C7 N4 -2.1(11) . . . .
N2 N1 C7 C1 180.0(8) . . . .
C6 C1 C7 N1 162.8(10) . . . .
C2 C1 C7 N1 -16.2(14) . . . .
C6 C1 C7 N4 -15.1(14) . . . .
C2 C1 C7 N4 165.9(9) . . . .
Ca1 O3 C12 O4 -20.8(18) 2_765 . . .
Ca1 O3 C12 C13 158.4(7) 2_765 . . .
N3 N2 C11 C10 -110.2(12) . . . .
N1 N2 C11 C10 70.4(13) . . . .
N11 N10 C13 C12 116.4(12) . . . .
N9 N10 C13 C12 -61.2(13) . . . .
O3 C12 C13 N10 -3.7(14) . . . .
O4 C12 C13 N10 175.6(9) . . . .
Ca1 C12 C13 N10 18.2(18) 2_765 . . .
C24 C23 C22 C21 -1.2(13) . . . .
C23 C23 C22 C21 179.8(9) 2_765 . . .
N14 C21 C22 C23 -0.8(14) . . . .
Ca1 C21 C22 C23 -22(2) . . . .
N1 C7 N4 N3 -1.3(13) . . . .
C1 C7 N4 N3 176.8(9) . . . .
Ca1 O1 C10 O2 30.4(18) . . . .
Ca1 O1 C10 C11 -164.6(8) . . . .
N2 C11 C10 O1 5.7(16) . . . .
N2 C11 C10 O2 172.7(12) . . . .
N2 C11 C10 Ca1 -8(2) . . . .
N5 C8 N8 N7 0.3(17) . . . .
C3 C8 N8 N7 179.9(12) . . . .
C30 C29 C28 C27 -4.8(16) . . . .
C30 C29 C28 C28 177.7(11) . . . 2_766
C26 C27 C28 C29 1.8(15) . . . .
C26 C27 C28 C28 179.4(11) . . . 2_766
N1 N2 N3 N4 -6.2(13) . . . .
C11 N2 N3 N4 174.3(9) . . . .
C7 N4 N3 N2 4.3(13) . . . .
C30 N15 C26 C27 1.9(16) . . . .
Ca1 N15 C26 C27 175.8(8) . . . .
C30 N15 C26 Ca1 -173.9(13) . . . .
C28 C27 C26 N15 -0.5(17) . . . .
C28 C27 C26 Ca1 7(3) . . . .
C15 N6 N5 C8 179.8(14) . . . .
N7 N6 N5 C8 5.2(14) . . . .
N8 C8 N5 N6 -3.4(13) . . . .
C3 C8 N5 N6 177.0(10) . . . .
N9 N10 N11 N12 -0.5(15) . . . .
C13 N10 N11 N12 -178.3(10) . . . .
C9 N12 N11 N10 3.1(14) . . . .
C19 C18 C17 C16 2.5(15) . . . .
C18 C18 C17 C16 178.4(10) 2_855 . . .
N5 N6 C15 C14 82(2) . . . .
N7 N6 C15 C14 -104.3(18) . . . .
C8 N8 N7 N6 2.7(17) . . . .
N5 N6 N7 N8 -5.0(16) . . . .
C15 N6 N7 N8 -179.9(15) . . . .
C20 N13 C16 C17 -12.9(16) . . . .
Ca1 N13 C16 C17 161.2(8) . . . .
C20 N13 C16 Ca1 -174.1(14) . . . .
C18 C17 C16 N13 6.7(17) . . . .
C18 C17 C16 Ca1 34(2) . . . .
C23 C24 C25 N14 -1.0(14) . . . .
C23 C24 C25 Ca1 21(2) . . . .
C21 N14 C25 C24 -0.9(13) . . . .
Ca1 N14 C25 C24 166.8(7) . . . .
C21 N14 C25 Ca1 -167.7(11) . . . .
C31 O5 C14 O6 15(2) . . . .
C31 O5 C14 C15 -168.2(13) . . . .
N6 C15 C14 O5 -179.2(13) . . . .
N6 C15 C14 O6 -3(2) . . . .
